data_7236151
loop_
_publ_author_name
'Jim\'enez-P\'erez, V\'ictor M.'
'Garc\'ia-L\'opez, Mar\'ia C.'
'Mu\~noz-Flores, Blanca M.'
'Chan-Navarro, Rodrigo'
'Berrones-Reyes, Jessica C.'
'Dias, H. V. Rasika'
'Moggio, Ivana'
'Arias, Eduardo'
'Serrano-Mireles, Jes\'us A.'
'Chavez-Reyes, Arturo'

_publ_section_title
;
 New application of fluorescent organotin compounds derived from Schiff
 bases: synthesis, X-ray structures, photophysical properties,
 cytotoxicity and fluorescent bioimaging
;
_journal_issue 28
_journal_name_full 'Journal of Materials Chemistry B'
_journal_page_first 5731
_journal_paper_doi 10.1039/C5TB00717H
_journal_volume 3
_journal_year 2015
_chemical_formula_moiety 'C30 H21 N3 O4 Sn'
_chemical_formula_sum 'C30 H21 N3 O4 Sn'
_chemical_formula_weight 606.19
_space_group_crystal_system triclinic
_space_group_IT_number 2
_space_group_name_Hall '-P 1'
_space_group_name_H-M_alt 'P -1'
_atom_sites_solution_hydrogens geom
_atom_sites_solution_primary direct
_atom_sites_solution_secondary difmap
_audit_creation_date 2015-04-15
_audit_creation_method
;
Olex2 1.2
(compiled 2015.01.26 svn.r3150 for OlexSys, GUI svn.r4998)
;
_audit_update_record
;
2015-04-15 deposited with the CCDC.
2015-06-08 downloaded from the CCDC.
;
_cell_angle_alpha 111.606(2)
_cell_angle_beta 93.531(2)
_cell_angle_gamma 93.129(2)
_cell_formula_units_Z 2
_cell_length_a 9.9567(18)
_cell_length_b 10.633(2)
_cell_length_c 12.581(2)
_cell_measurement_reflns_used 2811
_cell_measurement_temperature 100(2)
_cell_measurement_theta_max 25.81
_cell_measurement_theta_min 2.58
_cell_volume 1231.7(4)
_computing_cell_refinement 'Bruker SMART'
_computing_data_collection 'Bruker SMART'
_computing_data_reduction 'SAINT v7.68A (Bruker, 2009)'
_computing_molecular_graphics 'Olex2 (Dolomanov et al., 2009)'
_computing_publication_material 'Olex2 (Dolomanov et al., 2009)'
_computing_structure_refinement 'ShelXL (Sheldrick, 2008)'
_computing_structure_solution 'ShelXS (Sheldrick, 2008)'
_diffrn_ambient_temperature 100.15
_diffrn_measured_fraction_theta_full 0.986
_diffrn_measured_fraction_theta_max 0.986
_diffrn_measurement_device_type 'CCD area detector'
_diffrn_measurement_method 'phi and omega scans'
_diffrn_radiation_monochromator graphite
_diffrn_radiation_type MoK\a
_diffrn_radiation_wavelength 0.71073
_diffrn_reflns_av_R_equivalents 0.0408
_diffrn_reflns_av_unetI/netI 0.0675
_diffrn_reflns_limit_h_max 13
_diffrn_reflns_limit_h_min -13
_diffrn_reflns_limit_k_max 14
_diffrn_reflns_limit_k_min -14
_diffrn_reflns_limit_l_max 16
_diffrn_reflns_limit_l_min -16
_diffrn_reflns_number 12280
_diffrn_reflns_theta_full 28.37
_diffrn_reflns_theta_max 28.37
_diffrn_reflns_theta_min 1.75
_diffrn_source 'fine-focus sealed tube'
_exptl_absorpt_coefficient_mu 1.081
_exptl_absorpt_correction_T_max 0.7457
_exptl_absorpt_correction_T_min 0.6261
_exptl_absorpt_correction_type multi-scan
_exptl_absorpt_process_details SADABS
_exptl_crystal_colour orange
_exptl_crystal_density_diffrn 1.634
_exptl_crystal_density_method 'not measured'
_exptl_crystal_description prism
_exptl_crystal_F_000 608
_exptl_crystal_size_max 0.15
_exptl_crystal_size_mid 0.05
_exptl_crystal_size_min 0.04
_refine_diff_density_max 1.540
_refine_diff_density_min -0.687
_refine_diff_density_rms 0.140
_refine_ls_extinction_method none
_refine_ls_goodness_of_fit_ref 1.013
_refine_ls_hydrogen_treatment constr
_refine_ls_matrix_type full
_refine_ls_number_parameters 343
_refine_ls_number_reflns 6068
_refine_ls_number_restraints 0
_refine_ls_restrained_S_all 1.013
_refine_ls_R_factor_all 0.0566
_refine_ls_R_factor_gt 0.0457
_refine_ls_shift/su_max 0.001
_refine_ls_shift/su_mean 0.000
_refine_ls_structure_factor_coef Fsqd
_refine_ls_weighting_details 'calc w=1/[\s^2^(Fo^2^)+(0.0556P)^2^+0.0000P] where P=(Fo^2^+2Fc^2^)/3'
_refine_ls_weighting_scheme calc
_refine_ls_wR_factor_gt 0.1025
_refine_ls_wR_factor_ref 0.1085
_reflns_number_gt 5115
_reflns_number_total 6068
_reflns_threshold_expression >2sigma(I)
_cod_data_source_file c5tb00717h2.cif
_cod_data_source_block dias804m
_cod_original_cell_volume 1231.8(4)
_cod_database_code 7236151
_olex2_refinement_description
;
1. Fixed Uiso
 At 1.2 times of:
  All C(H) groups
2.a Aromatic/amide H refined with riding coordinates:
 C2(H2), C3(H3), C5(H5), C6(H6), C7(H7), C8(H8), C11(H11), C14(H14), C15(H15),
 C17(H17), C18(H18), C20(H20), C21(H21), C22(H22), C23(H23), C24(H24), C26(H26),
  C27(H27), C28(H28), C29(H29), C30(H30)
;
_olex2_submission_special_instructions 'No special instructions were received'

loop_
_space_group_symop_id
_space_group_symop_operation_xyz
1 'x, y, z'
2 '-x, -y, -z'

loop_
_atom_site_label
_atom_site_type_symbol
_atom_site_fract_x
_atom_site_fract_y
_atom_site_fract_z
_atom_site_U_iso_or_equiv
_atom_site_adp_type
_atom_site_occupancy
_atom_site_calc_flag
_atom_site_refinement_flags_posn
Sn Sn 0.05484(2) 0.85438(2) 0.16377(2) 0.01697(9) Uani 1 d .
O1 O 0.1175(2) 0.7161(2) 0.0144(2) 0.0197(5) Uani 1 d .
O2 O 0.0015(3) 1.0474(2) 0.2733(2) 0.0209(5) Uani 1 d .
O3 O -0.2923(3) 1.6503(3) 0.4933(3) 0.0481(9) Uani 1 d .
O4 O -0.1205(3) 1.7569(3) 0.4575(3) 0.0383(7) Uani 1 d .
N1 N 0.1335(3) 0.9979(3) 0.0957(2) 0.0171(6) Uani 1 d .
N2 N 0.1007(3) 1.1326(3) 0.1492(2) 0.0175(6) Uani 1 d .
N3 N -0.1827(4) 1.6532(4) 0.4555(3) 0.0308(8) Uani 1 d .
C1 C 0.2149(3) 0.7289(3) -0.0485(3) 0.0157(7) Uani 1 d .
C2 C 0.2653(3) 0.6060(3) -0.1195(3) 0.0169(7) Uani 1 d .
H2 H 0.2295 0.5220 -0.1181 0.020 Uiso 1 calc R
C3 C 0.3633(4) 0.6069(4) -0.1888(3) 0.0193(7) Uani 1 d .
H3 H 0.3957 0.5232 -0.2344 0.023 Uiso 1 calc R
C4 C 0.4195(3) 0.7293(3) -0.1957(3) 0.0167(7) Uani 1 d .
C5 C 0.5207(4) 0.7283(4) -0.2705(3) 0.0214(8) Uani 1 d .
H5 H 0.5530 0.6446 -0.3160 0.026 Uiso 1 calc R
C6 C 0.5728(4) 0.8467(4) -0.2783(3) 0.0228(8) Uani 1 d .
H6 H 0.6405 0.8450 -0.3287 0.027 Uiso 1 calc R
C7 C 0.5249(4) 0.9694(4) -0.2112(3) 0.0201(7) Uani 1 d .
H7 H 0.5601 1.0515 -0.2165 0.024 Uiso 1 calc R
C8 C 0.4274(3) 0.9730(4) -0.1374(3) 0.0196(7) Uani 1 d .
H8 H 0.3978 1.0582 -0.0919 0.024 Uiso 1 calc R
C9 C 0.3703(3) 0.8544(3) -0.1273(3) 0.0149(7) Uani 1 d .
C10 C 0.2661(3) 0.8530(3) -0.0514(3) 0.0159(7) Uani 1 d .
C11 C 0.2176(3) 0.9783(3) 0.0164(3) 0.0170(7) Uani 1 d .
H11 H 0.2498 1.0561 0.0025 0.020 Uiso 1 calc R
C12 C 0.0323(3) 1.1437(3) 0.2370(3) 0.0167(7) Uani 1 d .
C13 C -0.0168(3) 1.2793(4) 0.2989(3) 0.0182(7) Uani 1 d .
C14 C 0.0411(4) 1.3967(4) 0.2889(3) 0.0200(7) Uani 1 d .
H14 H 0.1164 1.3915 0.2451 0.024 Uiso 1 calc R
C15 C -0.0103(4) 1.5198(4) 0.3421(3) 0.0224(8) Uani 1 d .
H15 H 0.0295 1.6002 0.3365 0.027 Uiso 1 calc R
C16 C -0.1219(4) 1.5236(4) 0.4042(3) 0.0212(8) Uani 1 d .
C17 C -0.1792(4) 1.4102(4) 0.4177(3) 0.0226(8) Uani 1 d .
H17 H -0.2541 1.4165 0.4622 0.027 Uiso 1 calc R
C18 C -0.1257(3) 1.2869(4) 0.3655(3) 0.0196(7) Uani 1 d .
H18 H -0.1628 1.2078 0.3749 0.024 Uiso 1 calc R
C19 C -0.1479(3) 0.7707(3) 0.1309(3) 0.0173(7) Uani 1 d .
C20 C -0.2278(4) 0.7968(3) 0.2230(3) 0.0208(7) Uani 1 d .
H20 H -0.1899 0.8492 0.2987 0.025 Uiso 1 calc R
C21 C -0.3624(4) 0.7465(4) 0.2041(4) 0.0256(8) Uani 1 d .
H21 H -0.4157 0.7624 0.2672 0.031 Uiso 1 calc R
C22 C -0.4189(4) 0.6736(4) 0.0943(4) 0.0242(8) Uani 1 d .
H22 H -0.5116 0.6414 0.0817 0.029 Uiso 1 calc R
C23 C -0.3411(4) 0.6471(4) 0.0021(3) 0.0234(8) Uani 1 d .
H23 H -0.3806 0.5970 -0.0736 0.028 Uiso 1 calc R
C24 C -0.2053(4) 0.6937(3) 0.0202(3) 0.0196(7) Uani 1 d .
H24 H -0.1514 0.6730 -0.0429 0.024 Uiso 1 calc R
C25 C 0.1948(3) 0.8195(4) 0.2830(3) 0.0181(7) Uani 1 d .
C26 C 0.2525(4) 0.6971(4) 0.2494(3) 0.0220(8) Uani 1 d .
H26 H 0.2304 0.6313 0.1742 0.026 Uiso 1 calc R
C27 C 0.3433(4) 0.6697(4) 0.3257(4) 0.0255(8) Uani 1 d .
H27 H 0.3808 0.5845 0.3033 0.031 Uiso 1 calc R
C28 C 0.3785(4) 0.7671(5) 0.4339(4) 0.0317(10) Uani 1 d .
H28 H 0.4428 0.7500 0.4849 0.038 Uiso 1 calc R
C29 C 0.3203(4) 0.8890(4) 0.4677(3) 0.0311(9) Uani 1 d .
H29 H 0.3434 0.9552 0.5425 0.037 Uiso 1 calc R
C30 C 0.2275(4) 0.9154(4) 0.3922(3) 0.0241(8) Uani 1 d .
H30 H 0.1870 0.9991 0.4159 0.029 Uiso 1 calc R

loop_
_atom_site_aniso_label
_atom_site_aniso_U_11
_atom_site_aniso_U_22
_atom_site_aniso_U_33
_atom_site_aniso_U_23
_atom_site_aniso_U_13
_atom_site_aniso_U_12
Sn 0.01797(14) 0.01345(13) 0.01875(14) 0.00479(10) 0.00387(9) 0.00131(9)
O1 0.0217(13) 0.0164(12) 0.0193(13) 0.0040(10) 0.0062(10) 0.0015(10)
O2 0.0269(14) 0.0140(12) 0.0217(13) 0.0053(10) 0.0093(11) 0.0030(10)
O3 0.046(2) 0.044(2) 0.051(2) 0.0083(17) 0.0207(17) 0.0280(16)
O4 0.060(2) 0.0199(15) 0.0312(16) 0.0040(13) -0.0006(15) 0.0135(14)
N1 0.0153(14) 0.0147(14) 0.0194(15) 0.0039(12) 0.0025(11) 0.0028(11)
N2 0.0204(15) 0.0106(13) 0.0205(16) 0.0036(12) 0.0055(12) 0.0036(11)
N3 0.041(2) 0.0281(19) 0.0177(17) 0.0004(14) 0.0004(15) 0.0198(17)
C1 0.0163(16) 0.0173(16) 0.0115(16) 0.0035(13) -0.0008(13) 0.0009(13)
C2 0.0202(17) 0.0139(16) 0.0152(17) 0.0042(13) -0.0007(13) 0.0008(13)
C3 0.0223(18) 0.0147(17) 0.0172(17) 0.0015(14) 0.0000(14) 0.0048(14)
C4 0.0156(16) 0.0170(17) 0.0160(17) 0.0040(14) -0.0001(13) 0.0053(13)
C5 0.0218(18) 0.0208(18) 0.0207(18) 0.0057(15) 0.0042(15) 0.0073(15)
C6 0.0180(18) 0.028(2) 0.0223(19) 0.0077(16) 0.0046(15) 0.0048(15)
C7 0.0203(18) 0.0190(18) 0.0216(19) 0.0075(15) 0.0038(14) 0.0042(14)
C8 0.0179(17) 0.0179(17) 0.0214(18) 0.0050(15) 0.0033(14) 0.0032(14)
C9 0.0137(16) 0.0169(16) 0.0128(16) 0.0042(13) -0.0010(13) 0.0034(13)
C10 0.0155(16) 0.0146(16) 0.0158(17) 0.0033(13) 0.0020(13) 0.0031(13)
C11 0.0180(17) 0.0134(16) 0.0190(17) 0.0059(14) 0.0011(14) -0.0011(13)
C12 0.0161(16) 0.0142(16) 0.0171(17) 0.0028(14) -0.0001(13) 0.0015(13)
C13 0.0175(17) 0.0197(18) 0.0143(17) 0.0029(14) -0.0002(13) 0.0030(14)
C14 0.0211(18) 0.0186(17) 0.0187(18) 0.0053(14) 0.0011(14) 0.0011(14)
C15 0.032(2) 0.0163(17) 0.0151(17) 0.0021(14) -0.0003(15) 0.0008(15)
C16 0.0272(19) 0.0185(18) 0.0136(17) 0.0001(14) 0.0002(14) 0.0100(15)
C17 0.0237(19) 0.028(2) 0.0144(17) 0.0041(15) 0.0037(15) 0.0088(16)
C18 0.0171(17) 0.0219(18) 0.0161(17) 0.0026(14) 0.0014(14) 0.0016(14)
C19 0.0169(17) 0.0128(16) 0.0234(19) 0.0081(14) 0.0028(14) 0.0013(13)
C20 0.0277(19) 0.0140(17) 0.0206(18) 0.0061(14) 0.0053(15) 0.0012(14)
C21 0.0241(19) 0.0185(18) 0.036(2) 0.0103(17) 0.0120(17) 0.0026(15)
C22 0.0174(18) 0.0153(17) 0.040(2) 0.0112(17) 0.0018(16) 0.0003(14)
C23 0.0243(19) 0.0160(17) 0.028(2) 0.0072(15) -0.0025(16) 0.0001(15)
C24 0.0231(18) 0.0155(17) 0.0204(18) 0.0065(14) 0.0035(15) 0.0015(14)
C25 0.0146(16) 0.0187(17) 0.0226(18) 0.0089(15) 0.0062(14) 0.0009(13)
C26 0.0189(18) 0.0216(18) 0.028(2) 0.0109(16) 0.0062(15) 0.0034(15)
C27 0.0206(19) 0.028(2) 0.038(2) 0.0223(19) 0.0113(17) 0.0087(16)
C28 0.0207(19) 0.052(3) 0.031(2) 0.027(2) 0.0012(17) 0.0030(19)
C29 0.032(2) 0.037(2) 0.021(2) 0.0075(18) 0.0024(17) -0.0038(18)
C30 0.027(2) 0.0243(19) 0.023(2) 0.0104(16) 0.0037(16) 0.0005(16)

loop_
_atom_type_symbol
_atom_type_description
_atom_type_scat_dispersion_real
_atom_type_scat_dispersion_imag
_atom_type_scat_source
C C 0.0033 0.0016 'International Tables Vol C Tables 4.2.6.8 and 6.1.1.4'
H H 0.0000 0.0000 'International Tables Vol C Tables 4.2.6.8 and 6.1.1.4'
N N 0.0061 0.0033 'International Tables Vol C Tables 4.2.6.8 and 6.1.1.4'
O O 0.0106 0.0060 'International Tables Vol C Tables 4.2.6.8 and 6.1.1.4'
Sn Sn -0.6537 1.4246 'International Tables Vol C Tables 4.2.6.8 and 6.1.1.4'

loop_
_geom_angle_atom_site_label_1
_geom_angle_atom_site_label_2
_geom_angle_atom_site_label_3
_geom_angle
O1 Sn O2 155.25(10)
O1 Sn N1 82.49(10)
O1 Sn C19 94.74(12)
O1 Sn C25 98.08(12)
O2 Sn N1 73.81(10)
O2 Sn C25 97.82(12)
C19 Sn O2 92.57(11)
C19 Sn N1 123.70(12)
C19 Sn C25 122.50(13)
C25 Sn N1 113.49(12)
C1 O1 Sn 130.4(2)
C12 O2 Sn 113.3(2)
N2 N1 Sn 116.4(2)
C11 N1 Sn 127.8(2)
C11 N1 N2 115.5(3)
C12 N2 N1 110.1(3)
O3 N3 O4 124.2(3)
O3 N3 C16 117.7(4)
O4 N3 C16 118.1(4)
O1 C1 C2 115.9(3)
O1 C1 C10 124.3(3)
C10 C1 C2 119.8(3)
C1 C2 H2 119.5
C3 C2 C1 121.0(3)
C3 C2 H2 119.5
C2 C3 H3 119.0
C2 C3 C4 122.0(3)
C4 C3 H3 119.0
C3 C4 C9 118.8(3)
C5 C4 C3 121.3(3)
C5 C4 C9 119.9(3)
C4 C5 H5 119.5
C6 C5 C4 121.0(3)
C6 C5 H5 119.5
C5 C6 H6 120.4
C5 C6 C7 119.1(3)
C7 C6 H6 120.4
C6 C7 H7 119.5
C8 C7 C6 120.9(3)
C8 C7 H7 119.5
C7 C8 H8 119.0
C7 C8 C9 121.9(3)
C9 C8 H8 119.0
C4 C9 C10 119.0(3)
C8 C9 C4 117.1(3)
C8 C9 C10 124.0(3)
C1 C10 C9 119.5(3)
C1 C10 C11 122.0(3)
C11 C10 C9 118.5(3)
N1 C11 C10 127.0(3)
N1 C11 H11 116.5
C10 C11 H11 116.5
O2 C12 N2 125.9(3)
O2 C12 C13 117.6(3)
N2 C12 C13 116.5(3)
C14 C13 C12 121.4(3)
C14 C13 C18 120.0(3)
C18 C13 C12 118.5(3)
C13 C14 H14 119.8
C15 C14 C13 120.5(3)
C15 C14 H14 119.8
C14 C15 H15 120.8
C14 C15 C16 118.3(3)
C16 C15 H15 120.8
C15 C16 N3 118.8(3)
C17 C16 N3 118.7(3)
C17 C16 C15 122.5(3)
C16 C17 H17 120.6
C16 C17 C18 118.8(3)
C18 C17 H17 120.6
C13 C18 H18 120.1
C17 C18 C13 119.7(3)
C17 C18 H18 120.1
C20 C19 Sn 118.7(3)
C20 C19 C24 119.1(3)
C24 C19 Sn 122.2(3)
C19 C20 H20 119.9
C21 C20 C19 120.2(3)
C21 C20 H20 119.9
C20 C21 H21 119.9
C22 C21 C20 120.2(4)
C22 C21 H21 119.9
C21 C22 H22 119.8
C21 C22 C23 120.3(3)
C23 C22 H22 119.8
C22 C23 H23 120.0
C22 C23 C24 120.0(4)
C24 C23 H23 120.0
C19 C24 H24 119.9
C23 C24 C19 120.1(3)
C23 C24 H24 119.9
C26 C25 Sn 118.5(3)
C26 C25 C30 119.9(3)
C30 C25 Sn 121.6(3)
C25 C26 H26 119.9
C25 C26 C27 120.2(4)
C27 C26 H26 119.9
C26 C27 H27 120.1
C28 C27 C26 119.8(4)
C28 C27 H27 120.1
C27 C28 H28 120.0
C29 C28 C27 120.0(4)
C29 C28 H28 120.0
C28 C29 H29 119.9
C28 C29 C30 120.2(4)
C30 C29 H29 119.9
C25 C30 C29 119.9(4)
C25 C30 H30 120.1
C29 C30 H30 120.1

loop_
_geom_bond_atom_site_label_1
_geom_bond_atom_site_label_2
_geom_bond_distance
Sn O1 2.072(2)
Sn O2 2.126(2)
Sn N1 2.143(3)
Sn C19 2.113(3)
Sn C25 2.130(4)
O1 C1 1.321(4)
O2 C12 1.296(4)
O3 N3 1.220(5)
O4 N3 1.226(5)
N1 N2 1.407(4)
N1 C11 1.307(4)
N2 C12 1.305(4)
N3 C16 1.472(5)
C1 C2 1.423(5)
C1 C10 1.402(5)
C2 H2 0.9500
C2 C3 1.350(5)
C3 H3 0.9500
C3 C4 1.423(5)
C4 C5 1.419(5)
C4 C9 1.425(4)
C5 H5 0.9500
C5 C6 1.373(5)
C6 H6 0.9500
C6 C7 1.396(5)
C7 H7 0.9500
C7 C8 1.376(5)
C8 H8 0.9500
C8 C9 1.407(5)
C9 C10 1.456(5)
C10 C11 1.421(5)
C11 H11 0.9500
C12 C13 1.490(5)
C13 C14 1.397(5)
C13 C18 1.399(5)
C14 H14 0.9500
C14 C15 1.376(5)
C15 H15 0.9500
C15 C16 1.391(5)
C16 C17 1.377(5)
C17 H17 0.9500
C17 C18 1.386(5)
C18 H18 0.9500
C19 C20 1.397(5)
C19 C24 1.396(5)
C20 H20 0.9500
C20 C21 1.389(5)
C21 H21 0.9500
C21 C22 1.376(6)
C22 H22 0.9500
C22 C23 1.385(5)
C23 H23 0.9500
C23 C24 1.390(5)
C24 H24 0.9500
C25 C26 1.382(5)
C25 C30 1.383(5)
C26 H26 0.9500
C26 C27 1.397(5)
C27 H27 0.9500
C27 C28 1.382(6)
C28 H28 0.9500
C28 C29 1.380(6)
C29 H29 0.9500
C29 C30 1.396(5)
C30 H30 0.9500
